data_4025098
loop_
_publ_author_name
'Lionel Gentric'
'Xavier Le Goff'
'Louis Ricard'
'Issam Hanna'

_publ_contact_author_address
;Laboratoire DCPH
Ecole Polytechnique
Route de Saclay
F91128 Palaiseau
France
;
_publ_contact_author_email xavier-frederic.legoff@polytechnique.edu
_publ_contact_author_fax 330169334440
_publ_contact_author_name 'Xavier F. Le Goff'
_publ_contact_author_phone 330169334413
_publ_section_title
;
Toward the Total Synthesis of Vinigrol: Synthesis of epi-C-8-Dihydrovinigrol
;
_journal_name_full 'Journal of Organic Chemistry'
_journal_page_first 9337
_journal_page_last 9344
_journal_paper_doi 10.1021/jo901971f
_journal_volume 74
_journal_year 2009
_chemical_formula_sum 'C23 H40 O4'
_chemical_formula_weight 380.55
_chemical_name_systematic
; 
 ? 
;
_space_group_IT_number 33
_symmetry_cell_setting orthorhombic
_symmetry_space_group_name_Hall 'P 2c -2n'
_symmetry_space_group_name_H-M 'P n a 21'
_atom_sites_solution_hydrogens geom
_atom_sites_solution_primary direct
_atom_sites_solution_secondary difmap
_audit_creation_date 2009-09-15
_audit_creation_method SHELXL-97
_cell_angle_alpha 90.00
_cell_angle_beta 90.00
_cell_angle_gamma 90.00
_cell_formula_units_Z 8
_cell_length_a 21.2980(10)
_cell_length_b 10.3260(10)
_cell_length_c 19.4070(10)
_cell_measurement_reflns_used 6358
_cell_measurement_temperature 150.0(1)
_cell_measurement_theta_max 30.034
_cell_measurement_theta_min 0.998
_cell_volume 4268.0(5)
_computing_structure_refinement 'SHELXL-97 (Sheldrick, 1997)'
_computing_structure_solution 'SHELXS-97 (Sheldrick, 1990)'
_diffrn_ambient_temperature 150.0(1)
_diffrn_measured_fraction_theta_full 0.996
_diffrn_measured_fraction_theta_max 0.996
_diffrn_measurement_device_type KappaCCD
_diffrn_measurement_method 'phi and omega scans'
_diffrn_radiation_monochromator graphite
_diffrn_radiation_source 'fine-focus sealed tube'
_diffrn_radiation_type MoK\a
_diffrn_radiation_wavelength 0.71069
_diffrn_reflns_av_R_equivalents 0.0000
_diffrn_reflns_av_sigmaI/netI 0.0541
_diffrn_reflns_limit_h_max 29
_diffrn_reflns_limit_h_min -29
_diffrn_reflns_limit_k_max 14
_diffrn_reflns_limit_k_min -14
_diffrn_reflns_limit_l_max 27
_diffrn_reflns_limit_l_min -27
_diffrn_reflns_number 11869
_diffrn_reflns_theta_full 30.02
_diffrn_reflns_theta_max 30.02
_diffrn_reflns_theta_min 2.75
_exptl_absorpt_coefficient_mu 0.079
_exptl_absorpt_correction_T_max 0.9860
_exptl_absorpt_correction_T_min 0.9844
_exptl_absorpt_correction_type multi-scan
_exptl_crystal_colour colorless
_exptl_crystal_density_diffrn 1.184
_exptl_crystal_density_method 'not measured'
_exptl_crystal_description block
_exptl_crystal_F_000 1680
_exptl_crystal_size_max 0.20
_exptl_crystal_size_mid 0.18
_exptl_crystal_size_min 0.18
_refine_diff_density_max 0.262
_refine_diff_density_min -0.224
_refine_diff_density_rms 0.039
_refine_ls_abs_structure_details 'Flack H D (1983), Acta Cryst. A39, 876-881'
_refine_ls_abs_structure_Flack 0.0(6)
_refine_ls_extinction_method none
_refine_ls_goodness_of_fit_ref 1.020
_refine_ls_hydrogen_treatment mixed
_refine_ls_matrix_type full
_refine_ls_number_parameters 503
_refine_ls_number_reflns 11869
_refine_ls_number_restraints 1
_refine_ls_restrained_S_all 1.020
_refine_ls_R_factor_all 0.0681
_refine_ls_R_factor_gt 0.0469
_refine_ls_shift/su_max 0.001
_refine_ls_shift/su_mean 0.000
_refine_ls_structure_factor_coef Fsqd
_refine_ls_weighting_details 'calc w=1/[\s^2^(Fo^2^)+(0.0623P)^2^+0.0000P] where P=(Fo^2^+2Fc^2^)/3'
_refine_ls_weighting_scheme calc
_refine_ls_wR_factor_gt 0.1096
_refine_ls_wR_factor_ref 0.1191
_reflns_number_gt 8975
_reflns_number_total 11869
_reflns_threshold_expression >2sigma(I)
_cod_data_source_file jo901971f_si_007.cif
_cod_data_source_block isoc23o4
_cod_depositor_comments
;
The following automatic conversions were performed:
'_symmetry_cell_setting' value 'Orthorhombic' changed to 'orthorhombic'
according to '/home/saulius/struct/CIF-dictionaries/cif_core.dic'
dictionary named 'cif_core.dic' version 2.4.1 from 2010-06-29.

Automatic conversion script
Id: cif_fix_enum 1527 2010-12-29 10:47:43Z saulius 
;
_cod_original_sg_symbol_H-M 'Pna21     '
_cod_database_code 4025098

loop_
_symmetry_equiv_pos_as_xyz
'x, y, z'
'-x, -y, z+1/2'
'-x+1/2, y+1/2, z+1/2'
'x+1/2, -y+1/2, z'

loop_
_atom_site_label
_atom_site_type_symbol
_atom_site_fract_x
_atom_site_fract_y
_atom_site_fract_z
_atom_site_U_iso_or_equiv
_atom_site_adp_type
_atom_site_occupancy
_atom_site_symmetry_multiplicity
_atom_site_calc_flag
_atom_site_refinement_flags
_atom_site_disorder_assembly
_atom_site_disorder_group
O1 O -0.66637(5) 0.43172(10) -0.16226(6) 0.0338(3) Uani 1 1 d . . .
H1 H -0.6827 0.3667 -0.1811 0.051 Uiso 1 1 calc R . .
O2 O -0.67369(5) 0.64471(10) -0.23168(7) 0.0374(3) Uani 1 1 d . . .
H2 H -0.7007 0.5965 -0.2134 0.056 Uiso 1 1 calc R . .
O3 O -0.64196(6) 0.03419(11) -0.18592(7) 0.0407(3) Uani 1 1 d . . .
O4 O -0.67492(5) 0.22198(10) -0.24347(6) 0.0328(2) Uani 1 1 d . . .
C1 C -0.60792(7) 0.46415(15) -0.19744(8) 0.0283(3) Uani 1 1 d . . .
C2 C -0.61028(7) 0.40275(14) -0.26966(8) 0.0269(3) Uani 1 1 d . . .
H2A H -0.6528 0.4268 -0.2873 0.032 Uiso 1 1 calc R . .
C3 C -0.61194(7) 0.25467(14) -0.26692(8) 0.0288(3) Uani 1 1 d . . .
H3 H -0.6056 0.2195 -0.3144 0.035 Uiso 1 1 calc R . .
C4 C -0.56390(7) 0.19434(14) -0.21863(8) 0.0300(3) Uani 1 1 d . . .
H4 H -0.5215 0.2021 -0.2404 0.036 Uiso 1 1 calc R . .
C5 C -0.56159(8) 0.26062(14) -0.14828(8) 0.0309(3) Uani 1 1 d . . .
H5A H -0.5252 0.2256 -0.1225 0.037 Uiso 1 1 calc R . .
H5B H -0.6000 0.2365 -0.1225 0.037 Uiso 1 1 calc R . .
C6 C -0.55646(7) 0.40974(14) -0.14876(8) 0.0285(3) Uani 1 1 d . . .
H6 H -0.5713 0.4354 -0.1018 0.034 Uiso 1 1 calc R . .
C7 C -0.48825(8) 0.46240(14) -0.15172(8) 0.0303(3) Uani 1 1 d . . .
H7 H -0.4923 0.5561 -0.1640 0.036 Uiso 1 1 calc R . .
C8 C -0.44317(8) 0.40501(17) -0.20503(9) 0.0351(4) Uani 1 1 d . . .
H8A H -0.4506 0.3104 -0.2068 0.042 Uiso 1 1 calc R . .
H8B H -0.3999 0.4180 -0.1879 0.042 Uiso 1 1 calc R . .
C9 C -0.44600(9) 0.45685(17) -0.27935(10) 0.0388(4) Uani 1 1 d . . .
H9A H -0.4505 0.5521 -0.2763 0.047 Uiso 1 1 calc R . .
H9B H -0.4045 0.4398 -0.3005 0.047 Uiso 1 1 calc R . .
C10 C -0.49600(8) 0.40894(16) -0.33049(9) 0.0353(4) Uani 1 1 d . . .
H10 H -0.4974 0.3125 -0.3263 0.042 Uiso 1 1 calc R . .
C11 C -0.56474(8) 0.45779(15) -0.32487(8) 0.0310(3) Uani 1 1 d . . .
H11 H -0.5840 0.4290 -0.3693 0.037 Uiso 1 1 calc R . .
C12 C -0.57204(8) 0.60652(15) -0.32714(9) 0.0358(4) Uani 1 1 d . . .
H12A H -0.5392 0.6428 -0.3576 0.043 Uiso 1 1 calc R . .
H12B H -0.6133 0.6279 -0.3477 0.043 Uiso 1 1 calc R . .
C13 C -0.56731(8) 0.67118(15) -0.25682(9) 0.0359(4) Uani 1 1 d . . .
H13A H -0.5758 0.7649 -0.2621 0.043 Uiso 1 1 calc R . .
H13B H -0.5239 0.6614 -0.2393 0.043 Uiso 1 1 calc R . .
C14 C -0.61289(8) 0.61519(15) -0.20383(9) 0.0333(3) Uani 1 1 d . . .
C15 C -0.45882(9) 0.46007(19) -0.07766(9) 0.0426(4) Uani 1 1 d . . .
H15 H -0.4936 0.4776 -0.0443 0.051 Uiso 1 1 calc R . .
C16 C -0.42775(14) 0.3340(2) -0.05541(16) 0.0910(11) Uani 1 1 d . . .
H16A H -0.3912 0.3169 -0.0848 0.137 Uiso 1 1 calc R . .
H16B H -0.4579 0.2627 -0.0598 0.137 Uiso 1 1 calc R . .
H16C H -0.4142 0.3412 -0.0073 0.137 Uiso 1 1 calc R . .
C17 C -0.41077(11) 0.56816(18) -0.06902(11) 0.0494(5) Uani 1 1 d . . .
H17A H -0.3964 0.5707 -0.0210 0.074 Uiso 1 1 calc R . .
H17B H -0.4301 0.6513 -0.0810 0.074 Uiso 1 1 calc R . .
H17C H -0.3749 0.5520 -0.0994 0.074 Uiso 1 1 calc R . .
C18 C -0.47201(10) 0.43936(19) -0.40301(9) 0.0470(5) Uani 1 1 d . . .
H18A H -0.5030 0.4107 -0.4371 0.071 Uiso 1 1 calc R . .
H18B H -0.4322 0.3940 -0.4108 0.071 Uiso 1 1 calc R . .
H18C H -0.4654 0.5329 -0.4076 0.071 Uiso 1 1 calc R . .
C19 C -0.60727(9) 0.68242(17) -0.13418(10) 0.0429(4) Uani 1 1 d . . .
H19A H -0.6197 0.7734 -0.1388 0.064 Uiso 1 1 calc R . .
H19B H -0.5637 0.6777 -0.1181 0.064 Uiso 1 1 calc R . .
H19C H -0.6348 0.6394 -0.1008 0.064 Uiso 1 1 calc R . .
C20 C -0.57910(8) 0.05042(15) -0.21037(10) 0.0369(4) Uani 1 1 d . . .
H20A H -0.5743 0.0061 -0.2553 0.044 Uiso 1 1 calc R . .
H20B H -0.5494 0.0107 -0.1774 0.044 Uiso 1 1 calc R . .
C21 C -0.68765(8) 0.08751(15) -0.23012(11) 0.0395(4) Uani 1 1 d . . .
C22 C -0.74837(10) 0.08679(19) -0.18967(14) 0.0573(6) Uani 1 1 d . . .
H22A H -0.7598 -0.0026 -0.1783 0.086 Uiso 1 1 calc R . .
H22B H -0.7818 0.1261 -0.2174 0.086 Uiso 1 1 calc R . .
H22C H -0.7429 0.1365 -0.1471 0.086 Uiso 1 1 calc R . .
C23 C -0.69302(11) 0.01230(17) -0.29731(12) 0.0527(5) Uani 1 1 d . . .
H23A H -0.6548 0.0247 -0.3246 0.079 Uiso 1 1 calc R . .
H23B H -0.7293 0.0438 -0.3234 0.079 Uiso 1 1 calc R . .
H23C H -0.6984 -0.0800 -0.2872 0.079 Uiso 1 1 calc R . .
O5 O -0.81350(5) -0.66779(10) -0.30684(6) 0.0335(2) Uani 1 1 d . . .
H5A H -0.8089 -0.6295 -0.2690 0.050 Uiso 1 1 calc R . .
O6 O -0.72191(6) -0.67350(12) -0.39335(6) 0.0416(3) Uani 1 1 d . . .
H6 H -0.7279 -0.7125 -0.3559 0.062 Uiso 1 1 calc R . .
O7 O -0.89542(6) -0.42930(13) -0.15719(6) 0.0428(3) Uani 1 1 d . . .
O8 O -0.80214(5) -0.46833(11) -0.21728(6) 0.0323(2) Uani 1 1 d . . .
C24 C -0.82050(7) -0.57254(14) -0.36166(8) 0.0285(3) Uani 1 1 d . . .
C25 C -0.78774(8) -0.44634(14) -0.33793(8) 0.0291(3) Uani 1 1 d . . .
H25 H -0.7464 -0.4767 -0.3197 0.035 Uiso 1 1 calc R . .
C26 C -0.81977(7) -0.38570(15) -0.27506(8) 0.0299(3) Uani 1 1 d . . .
H26 H -0.8024 -0.2968 -0.2674 0.036 Uiso 1 1 calc R . .
C27 C -0.89096(7) -0.37813(15) -0.27908(8) 0.0316(3) Uani 1 1 d . . .
H27 H -0.9021 -0.3074 -0.3121 0.038 Uiso 1 1 calc R . .
C28 C -0.92086(8) -0.50344(15) -0.30524(8) 0.0315(3) Uani 1 1 d . . .
H28A H -0.9661 -0.4870 -0.3134 0.038 Uiso 1 1 calc R . .
H28B H -0.9178 -0.5692 -0.2683 0.038 Uiso 1 1 calc R . .
C29 C -0.89263(7) -0.56156(14) -0.37165(8) 0.0302(3) Uani 1 1 d . . .
H29 H -0.9073 -0.6535 -0.3712 0.036 Uiso 1 1 calc R . .
C30 C -0.91983(8) -0.50636(15) -0.43984(9) 0.0334(3) Uani 1 1 d . . .
H30 H -0.8893 -0.5324 -0.4765 0.040 Uiso 1 1 calc R . .
C31 C -0.92664(9) -0.35868(16) -0.44694(9) 0.0383(4) Uani 1 1 d . . .
H31A H -0.9612 -0.3413 -0.4798 0.046 Uiso 1 1 calc R . .
H31B H -0.9398 -0.3239 -0.4017 0.046 Uiso 1 1 calc R . .
C32 C -0.86910(10) -0.28199(17) -0.47075(10) 0.0447(4) Uani 1 1 d . . .
H32A H -0.8846 -0.2010 -0.4920 0.054 Uiso 1 1 calc R . .
H32B H -0.8488 -0.3327 -0.5079 0.054 Uiso 1 1 calc R . .
C33 C -0.81756(9) -0.24415(17) -0.41930(10) 0.0438(4) Uani 1 1 d . . .
H33 H -0.8392 -0.2097 -0.3774 0.053 Uiso 1 1 calc R . .
C34 C -0.76958(8) -0.34661(16) -0.39401(8) 0.0356(4) Uani 1 1 d . . .
H34 H -0.7365 -0.2931 -0.3710 0.043 Uiso 1 1 calc R . .
C35 C -0.73301(9) -0.41722(18) -0.45137(9) 0.0419(4) Uani 1 1 d . . .
H35A H -0.7269 -0.3565 -0.4903 0.050 Uiso 1 1 calc R . .
H35B H -0.6910 -0.4404 -0.4335 0.050 Uiso 1 1 calc R . .
C36 C -0.76448(9) -0.53964(17) -0.47860(9) 0.0387(4) Uani 1 1 d . . .
H36A H -0.8031 -0.5152 -0.5038 0.046 Uiso 1 1 calc R . .
H36B H -0.7359 -0.5826 -0.5117 0.046 Uiso 1 1 calc R . .
C37 C -0.78132(8) -0.63473(16) -0.42207(9) 0.0351(4) Uani 1 1 d . . .
C38 C -0.98247(11) -0.57630(19) -0.45876(12) 0.0565(6) Uani 1 1 d . . .
H38 H -0.9771 -0.6697 -0.4466 0.068 Uiso 1 1 calc R . .
C39 C -0.99335(12) -0.5700(2) -0.53649(12) 0.0618(6) Uani 1 1 d . . .
H39A H -1.0267 -0.6307 -0.5493 0.093 Uiso 1 1 calc R . .
H39B H -0.9545 -0.5932 -0.5606 0.093 Uiso 1 1 calc R . .
H39C H -1.0058 -0.4819 -0.5494 0.093 Uiso 1 1 calc R . .
C40 C -1.04084(13) -0.5303(4) -0.42312(13) 0.1130(15) Uani 1 1 d . . .
H40A H -1.0391 -0.5546 -0.3743 0.169 Uiso 1 1 calc R . .
H40B H -1.0777 -0.5704 -0.4446 0.169 Uiso 1 1 calc R . .
H40C H -1.0439 -0.4359 -0.4271 0.169 Uiso 1 1 calc R . .
C41 C -0.78160(12) -0.1304(2) -0.45167(12) 0.0597(6) Uani 1 1 d . . .
H41A H -0.7473 -0.1043 -0.4210 0.090 Uiso 1 1 calc R . .
H41B H -0.8103 -0.0572 -0.4584 0.090 Uiso 1 1 calc R . .
H41C H -0.7643 -0.1571 -0.4963 0.090 Uiso 1 1 calc R . .
C42 C -0.81321(9) -0.75580(16) -0.45008(10) 0.0418(4) Uani 1 1 d . . .
H42A H -0.7846 -0.8005 -0.4817 0.063 Uiso 1 1 calc R . .
H42B H -0.8515 -0.7312 -0.4748 0.063 Uiso 1 1 calc R . .
H42C H -0.8240 -0.8136 -0.4118 0.063 Uiso 1 1 calc R . .
C43 C -0.91661(9) -0.34105(18) -0.20875(9) 0.0390(4) Uani 1 1 d . . .
H43A H -0.9027 -0.2523 -0.1969 0.047 Uiso 1 1 calc R . .
H43B H -0.9631 -0.3414 -0.2102 0.047 Uiso 1 1 calc R . .
C44 C -0.82897(9) -0.43628(19) -0.15167(9) 0.0426(4) Uani 1 1 d . . .
C45 C -0.80077(10) -0.3134(2) -0.12299(11) 0.0579(6) Uani 1 1 d . . .
H45A H -0.8075 -0.2423 -0.1556 0.087 Uiso 1 1 calc R . .
H45B H -0.7556 -0.3257 -0.1158 0.087 Uiso 1 1 calc R . .
H45C H -0.8209 -0.2923 -0.0790 0.087 Uiso 1 1 calc R . .
C46 C -0.81582(11) -0.5520(3) -0.10657(11) 0.0646(7) Uani 1 1 d . . .
H46A H -0.8340 -0.5378 -0.0608 0.097 Uiso 1 1 calc R . .
H46B H -0.7703 -0.5641 -0.1023 0.097 Uiso 1 1 calc R . .
H46C H -0.8345 -0.6295 -0.1273 0.097 Uiso 1 1 calc R . .

loop_
_atom_site_aniso_label
_atom_site_aniso_U_11
_atom_site_aniso_U_22
_atom_site_aniso_U_33
_atom_site_aniso_U_23
_atom_site_aniso_U_13
_atom_site_aniso_U_12
O1 0.0260(6) 0.0376(6) 0.0379(6) -0.0056(5) 0.0044(5) -0.0022(4)
O2 0.0299(6) 0.0327(5) 0.0497(7) -0.0045(5) -0.0065(5) 0.0042(4)
O3 0.0396(7) 0.0339(5) 0.0486(7) 0.0078(6) 0.0005(6) -0.0061(5)
O4 0.0268(6) 0.0293(5) 0.0423(6) -0.0014(5) 0.0000(5) -0.0032(4)
C1 0.0241(7) 0.0285(6) 0.0322(8) -0.0028(6) 0.0014(6) -0.0005(6)
C2 0.0257(8) 0.0257(6) 0.0294(7) -0.0011(6) -0.0010(6) -0.0006(5)
C3 0.0254(8) 0.0288(7) 0.0322(8) -0.0021(6) -0.0010(6) -0.0015(6)
C4 0.0288(8) 0.0286(7) 0.0324(7) 0.0012(7) 0.0010(6) 0.0008(6)
C5 0.0301(8) 0.0322(7) 0.0304(8) 0.0036(7) -0.0020(6) -0.0033(6)
C6 0.0275(8) 0.0323(7) 0.0256(7) -0.0020(6) 0.0011(6) -0.0007(6)
C7 0.0265(8) 0.0341(7) 0.0302(7) 0.0026(7) -0.0028(6) -0.0023(6)
C8 0.0249(8) 0.0412(8) 0.0393(9) -0.0004(7) -0.0013(7) -0.0008(6)
C9 0.0323(9) 0.0434(9) 0.0407(9) 0.0015(8) 0.0064(7) -0.0020(7)
C10 0.0369(9) 0.0375(8) 0.0314(8) 0.0031(7) 0.0046(7) 0.0011(7)
C11 0.0330(9) 0.0324(7) 0.0277(7) 0.0019(6) -0.0008(6) -0.0010(6)
C12 0.0348(9) 0.0321(7) 0.0403(9) 0.0059(7) -0.0048(7) -0.0025(6)
C13 0.0349(9) 0.0252(7) 0.0477(10) 0.0028(7) -0.0074(7) -0.0023(6)
C14 0.0292(8) 0.0290(7) 0.0417(9) -0.0052(7) -0.0071(7) 0.0022(6)
C15 0.0331(9) 0.0639(11) 0.0307(8) 0.0058(8) -0.0051(7) -0.0098(8)
C16 0.108(2) 0.0675(15) 0.098(2) 0.0444(15) -0.0747(18) -0.0416(15)
C17 0.0527(13) 0.0473(10) 0.0484(11) -0.0031(9) -0.0195(9) -0.0039(8)
C18 0.0523(13) 0.0534(11) 0.0355(9) 0.0081(8) 0.0107(8) 0.0035(9)
C19 0.0406(11) 0.0379(9) 0.0501(11) -0.0139(8) -0.0081(8) 0.0037(7)
C20 0.0380(9) 0.0309(7) 0.0417(9) 0.0016(7) -0.0004(8) 0.0000(6)
C21 0.0363(9) 0.0292(7) 0.0530(11) 0.0022(8) -0.0042(8) -0.0074(6)
C22 0.0436(12) 0.0472(10) 0.0811(15) 0.0119(11) 0.0085(11) -0.0121(9)
C23 0.0593(13) 0.0328(8) 0.0660(13) -0.0058(10) -0.0179(11) -0.0067(8)
O5 0.0342(6) 0.0334(5) 0.0329(6) 0.0039(5) -0.0031(5) 0.0028(4)
O6 0.0319(7) 0.0505(7) 0.0424(7) -0.0073(6) 0.0002(5) 0.0053(5)
O7 0.0314(7) 0.0674(8) 0.0295(6) 0.0064(6) 0.0044(5) 0.0143(5)
O8 0.0285(6) 0.0447(6) 0.0237(5) 0.0023(5) 0.0002(4) 0.0071(5)
C24 0.0284(8) 0.0310(7) 0.0263(7) 0.0026(6) -0.0012(6) 0.0002(6)
C25 0.0282(8) 0.0328(7) 0.0262(7) -0.0026(6) 0.0003(6) -0.0023(6)
C26 0.0318(9) 0.0332(7) 0.0247(7) 0.0029(6) -0.0013(6) 0.0005(6)
C27 0.0320(9) 0.0348(8) 0.0280(7) 0.0007(7) -0.0006(6) 0.0056(6)
C28 0.0262(8) 0.0373(8) 0.0310(7) 0.0045(7) -0.0015(6) 0.0011(6)
C29 0.0277(8) 0.0326(7) 0.0303(8) 0.0029(6) -0.0020(6) -0.0024(6)
C30 0.0364(9) 0.0324(7) 0.0314(8) 0.0028(7) -0.0040(7) -0.0014(6)
C31 0.0453(10) 0.0353(8) 0.0344(9) 0.0022(7) -0.0094(8) 0.0012(7)
C32 0.0595(12) 0.0347(8) 0.0398(9) 0.0073(8) -0.0063(9) -0.0076(8)
C33 0.0572(12) 0.0389(8) 0.0354(9) 0.0069(8) 0.0001(8) -0.0120(8)
C34 0.0361(9) 0.0410(8) 0.0298(8) -0.0013(7) 0.0009(7) -0.0108(7)
C35 0.0405(10) 0.0532(10) 0.0319(8) -0.0010(8) 0.0067(7) -0.0151(8)
C36 0.0348(9) 0.0509(10) 0.0304(8) -0.0073(8) 0.0037(7) -0.0046(7)
C37 0.0278(8) 0.0449(9) 0.0327(8) -0.0081(8) 0.0004(7) -0.0005(7)
C38 0.0605(14) 0.0493(10) 0.0597(13) 0.0228(10) -0.0324(11) -0.0181(9)
C39 0.0616(15) 0.0624(13) 0.0615(13) -0.0255(10) -0.0324(12) 0.0156(10)
C40 0.0500(16) 0.249(4) 0.0397(12) 0.0137(19) -0.0059(11) -0.060(2)
C41 0.0819(17) 0.0511(11) 0.0463(11) 0.0108(10) -0.0010(11) -0.0241(11)
C42 0.0418(10) 0.0404(8) 0.0434(10) -0.0103(8) -0.0012(8) 0.0006(7)
C43 0.0342(9) 0.0508(10) 0.0319(8) -0.0014(8) -0.0010(7) 0.0133(7)
C44 0.0339(9) 0.0705(12) 0.0233(8) 0.0029(8) 0.0026(7) 0.0160(8)
C45 0.0411(11) 0.0945(16) 0.0381(10) -0.0224(11) -0.0049(9) 0.0132(11)
C46 0.0515(14) 0.1073(19) 0.0349(10) 0.0269(11) 0.0120(9) 0.0317(12)

loop_
_atom_type_symbol
_atom_type_description
_atom_type_scat_dispersion_real
_atom_type_scat_dispersion_imag
_atom_type_scat_source
C C 0.0033 0.0016 'International Tables Vol C Tables 4.2.6.8 and 6.1.1.4'
H H 0.0000 0.0000 'International Tables Vol C Tables 4.2.6.8 and 6.1.1.4'
O O 0.0106 0.0060 'International Tables Vol C Tables 4.2.6.8 and 6.1.1.4'

loop_
_geom_angle_atom_site_label_1
_geom_angle_atom_site_label_2
_geom_angle_atom_site_label_3
_geom_angle
_geom_angle_site_symmetry_1
_geom_angle_site_symmetry_3
_geom_angle_publ_flag
C1 O1 H1 109.5 . . ?
C14 O2 H2 109.5 . . ?
C21 O3 C20 113.50(14) . . ?
C21 O4 C3 116.98(12) . . ?
O1 C1 C2 107.69(12) . . ?
O1 C1 C6 103.56(12) . . ?
C2 C1 C6 115.35(12) . . ?
O1 C1 C14 101.99(11) . . ?
C2 C1 C14 109.61(12) . . ?
C6 C1 C14 117.11(12) . . ?
C3 C2 C1 112.38(12) . . ?
C3 C2 C11 113.84(12) . . ?
C1 C2 C11 117.20(12) . . ?
C3 C2 H2A 103.8 . . ?
C1 C2 H2A 103.8 . . ?
C11 C2 H2A 103.8 . . ?
O4 C3 C4 109.41(13) . . ?
O4 C3 C2 105.30(11) . . ?
C4 C3 C2 114.53(12) . . ?
O4 C3 H3 109.2 . . ?
C4 C3 H3 109.2 . . ?
C2 C3 H3 109.2 . . ?
C3 C4 C5 112.87(12) . . ?
C3 C4 C20 108.67(13) . . ?
C5 C4 C20 110.39(13) . . ?
C3 C4 H4 108.3 . . ?
C5 C4 H4 108.3 . . ?
C20 C4 H4 108.3 . . ?
C4 C5 C6 116.33(12) . . ?
C4 C5 H5A 108.2 . . ?
C6 C5 H5A 108.2 . . ?
C4 C5 H5B 108.2 . . ?
C6 C5 H5B 108.2 . . ?
H5A C5 H5B 107.4 . . ?
C5 C6 C1 108.35(12) . . ?
C5 C6 C7 114.58(12) . . ?
C1 C6 C7 120.77(12) . . ?
C5 C6 H6 103.7 . . ?
C1 C6 H6 103.7 . . ?
C7 C6 H6 103.7 . . ?
C8 C7 C6 118.44(13) . . ?
C8 C7 C15 111.28(14) . . ?
C6 C7 C15 109.56(13) . . ?
C8 C7 H7 105.5 . . ?
C6 C7 H7 105.5 . . ?
C15 C7 H7 105.5 . . ?
C7 C8 C9 118.30(14) . . ?
C7 C8 H8A 107.7 . . ?
C9 C8 H8A 107.7 . . ?
C7 C8 H8B 107.7 . . ?
C9 C8 H8B 107.7 . . ?
H8A C8 H8B 107.1 . . ?
C10 C9 C8 121.33(14) . . ?
C10 C9 H9A 107.0 . . ?
C8 C9 H9A 107.0 . . ?
C10 C9 H9B 107.0 . . ?
C8 C9 H9B 107.0 . . ?
H9A C9 H9B 106.7 . . ?
C18 C10 C9 107.24(15) . . ?
C18 C10 C11 108.23(14) . . ?
C9 C10 C11 120.22(14) . . ?
C18 C10 H10 106.8 . . ?
C9 C10 H10 106.8 . . ?
C11 C10 H10 106.8 . . ?
C12 C11 C10 114.59(13) . . ?
C12 C11 C2 108.71(13) . . ?
C10 C11 C2 121.23(13) . . ?
C12 C11 H11 103.3 . . ?
C10 C11 H11 103.3 . . ?
C2 C11 H11 103.3 . . ?
C13 C12 C11 113.83(13) . . ?
C13 C12 H12A 108.8 . . ?
C11 C12 H12A 108.8 . . ?
C13 C12 H12B 108.8 . . ?
C11 C12 H12B 108.8 . . ?
H12A C12 H12B 107.7 . . ?
C12 C13 C14 113.28(13) . . ?
C12 C13 H13A 108.9 . . ?
C14 C13 H13A 108.9 . . ?
C12 C13 H13B 108.9 . . ?
C14 C13 H13B 108.9 . . ?
H13A C13 H13B 107.7 . . ?
O2 C14 C19 107.93(13) . . ?
O2 C14 C13 103.84(13) . . ?
C19 C14 C13 112.00(14) . . ?
O2 C14 C1 107.56(12) . . ?
C19 C14 C1 112.19(13) . . ?
C13 C14 C1 112.75(13) . . ?
C16 C15 C17 107.66(17) . . ?
C16 C15 C7 116.52(17) . . ?
C17 C15 C7 110.98(15) . . ?
C16 C15 H15 107.1 . . ?
C17 C15 H15 107.1 . . ?
C7 C15 H15 107.1 . . ?
C15 C16 H16A 109.5 . . ?
C15 C16 H16B 109.5 . . ?
H16A C16 H16B 109.5 . . ?
C15 C16 H16C 109.5 . . ?
H16A C16 H16C 109.5 . . ?
H16B C16 H16C 109.5 . . ?
C15 C17 H17A 109.5 . . ?
C15 C17 H17B 109.5 . . ?
H17A C17 H17B 109.5 . . ?
C15 C17 H17C 109.5 . . ?
H17A C17 H17C 109.5 . . ?
H17B C17 H17C 109.5 . . ?
C10 C18 H18A 109.5 . . ?
C10 C18 H18B 109.5 . . ?
H18A C18 H18B 109.5 . . ?
C10 C18 H18C 109.5 . . ?
H18A C18 H18C 109.5 . . ?
H18B C18 H18C 109.5 . . ?
C14 C19 H19A 109.5 . . ?
C14 C19 H19B 109.5 . . ?
H19A C19 H19B 109.5 . . ?
C14 C19 H19C 109.5 . . ?
H19A C19 H19C 109.5 . . ?
H19B C19 H19C 109.5 . . ?
O3 C20 C4 110.29(13) . . ?
O3 C20 H20A 109.6 . . ?
C4 C20 H20A 109.6 . . ?
O3 C20 H20B 109.6 . . ?
C4 C20 H20B 109.6 . . ?
H20A C20 H20B 108.1 . . ?
O3 C21 O4 110.90(12) . . ?
O3 C21 C22 105.82(17) . . ?
O4 C21 C22 105.03(13) . . ?
O3 C21 C23 111.96(15) . . ?
O4 C21 C23 110.63(15) . . ?
C22 C21 C23 112.19(17) . . ?
C21 C22 H22A 109.5 . . ?
C21 C22 H22B 109.5 . . ?
H22A C22 H22B 109.5 . . ?
C21 C22 H22C 109.5 . . ?
H22A C22 H22C 109.5 . . ?
H22B C22 H22C 109.5 . . ?
C21 C23 H23A 109.5 . . ?
C21 C23 H23B 109.5 . . ?
H23A C23 H23B 109.5 . . ?
C21 C23 H23C 109.5 . . ?
H23A C23 H23C 109.5 . . ?
H23B C23 H23C 109.5 . . ?
C24 O5 H5A 109.5 . . ?
C37 O6 H6 109.5 . . ?
C44 O7 C43 113.60(14) . . ?
C44 O8 C26 116.43(12) . . ?
O5 C24 C25 107.75(12) . . ?
O5 C24 C29 103.99(12) . . ?
C25 C24 C29 114.93(12) . . ?
O5 C24 C37 102.36(12) . . ?
C25 C24 C37 109.01(13) . . ?
C29 C24 C37 117.44(13) . . ?
C26 C25 C34 113.55(12) . . ?
C26 C25 C24 112.36(13) . . ?
C34 C25 C24 117.61(13) . . ?
C26 C25 H25 103.8 . . ?
C34 C25 H25 103.8 . . ?
C24 C25 H25 103.8 . . ?
O8 C26 C27 109.04(12) . . ?
O8 C26 C25 104.99(11) . . ?
C27 C26 C25 115.11(13) . . ?
O8 C26 H26 109.2 . . ?
C27 C26 H26 109.2 . . ?
C25 C26 H26 109.2 . . ?
C43 C27 C26 108.99(13) . . ?
C43 C27 C28 111.21(14) . . ?
C26 C27 C28 112.89(13) . . ?
C43 C27 H27 107.9 . . ?
C26 C27 H27 107.9 . . ?
C28 C27 H27 107.9 . . ?
C27 C28 C29 116.36(13) . . ?
C27 C28 H28A 108.2 . . ?
C29 C28 H28A 108.2 . . ?
C27 C28 H28B 108.2 . . ?
C29 C28 H28B 108.2 . . ?
H28A C28 H28B 107.4 . . ?
C28 C29 C24 108.03(12) . . ?
C28 C29 C30 115.06(13) . . ?
C24 C29 C30 120.15(13) . . ?
C28 C29 H29 103.9 . . ?
C24 C29 H29 103.9 . . ?
C30 C29 H29 103.9 . . ?
C31 C30 C29 118.39(13) . . ?
C31 C30 C38 110.92(14) . . ?
C29 C30 C38 110.45(13) . . ?
C31 C30 H30 105.3 . . ?
C29 C30 H30 105.3 . . ?
C38 C30 H30 105.3 . . ?
C32 C31 C30 117.68(15) . . ?
C32 C31 H31A 107.9 . . ?
C30 C31 H31A 107.9 . . ?
C32 C31 H31B 107.9 . . ?
C30 C31 H31B 107.9 . . ?
H31A C31 H31B 107.2 . . ?
C31 C32 C33 120.53(16) . . ?
C31 C32 H32A 107.2 . . ?
C33 C32 H32A 107.2 . . ?
C31 C32 H32B 107.2 . . ?
C33 C32 H32B 107.2 . . ?
H32A C32 H32B 106.8 . . ?
C32 C33 C41 106.57(16) . . ?
C32 C33 C34 120.24(15) . . ?
C41 C33 C34 108.81(17) . . ?
C32 C33 H33 106.8 . . ?
C41 C33 H33 106.8 . . ?
C34 C33 H33 106.8 . . ?
C35 C34 C25 108.63(13) . . ?
C35 C34 C33 115.28(14) . . ?
C25 C34 C33 120.79(14) . . ?
C35 C34 H34 103.2 . . ?
C25 C34 H34 103.2 . . ?
C33 C34 H34 103.2 . . ?
C36 C35 C34 114.84(14) . . ?
C36 C35 H35A 108.6 . . ?
C34 C35 H35A 108.6 . . ?
C36 C35 H35B 108.6 . . ?
C34 C35 H35B 108.6 . . ?
H35A C35 H35B 107.5 . . ?
C37 C36 C35 112.97(14) . . ?
C37 C36 H36A 109.0 . . ?
C35 C36 H36A 109.0 . . ?
C37 C36 H36B 109.0 . . ?
C35 C36 H36B 109.0 . . ?
H36A C36 H36B 107.8 . . ?
O6 C37 C36 104.62(13) . . ?
O6 C37 C42 107.57(14) . . ?
C36 C37 C42 112.27(14) . . ?
O6 C37 C24 106.91(13) . . ?
C36 C37 C24 113.57(13) . . ?
C42 C37 C24 111.34(14) . . ?
C40 C38 C39 108.43(19) . . ?
C40 C38 C30 117.0(2) . . ?
C39 C38 C30 110.00(18) . . ?
C40 C38 H38 107.0 . . ?
C39 C38 H38 107.0 . . ?
C30 C38 H38 107.0 . . ?
C38 C39 H39A 109.5 . . ?
C38 C39 H39B 109.5 . . ?
H39A C39 H39B 109.5 . . ?
C38 C39 H39C 109.5 . . ?
H39A C39 H39C 109.5 . . ?
H39B C39 H39C 109.5 . . ?
C38 C40 H40A 109.5 . . ?
C38 C40 H40B 109.5 . . ?
H40A C40 H40B 109.5 . . ?
C38 C40 H40C 109.5 . . ?
H40A C40 H40C 109.5 . . ?
H40B C40 H40C 109.5 . . ?
C33 C41 H41A 109.5 . . ?
C33 C41 H41B 109.5 . . ?
H41A C41 H41B 109.5 . . ?
C33 C41 H41C 109.5 . . ?
H41A C41 H41C 109.5 . . ?
H41B C41 H41C 109.5 . . ?
C37 C42 H42A 109.5 . . ?
C37 C42 H42B 109.5 . . ?
H42A C42 H42B 109.5 . . ?
C37 C42 H42C 109.5 . . ?
H42A C42 H42C 109.5 . . ?
H42B C42 H42C 109.5 . . ?
O7 C43 C27 110.81(13) . . ?
O7 C43 H43A 109.5 . . ?
C27 C43 H43A 109.5 . . ?
O7 C43 H43B 109.5 . . ?
C27 C43 H43B 109.5 . . ?
H43A C43 H43B 108.1 . . ?
O7 C44 O8 109.97(13) . . ?
O7 C44 C46 105.61(16) . . ?
O8 C44 C46 104.97(14) . . ?
O7 C44 C45 112.41(15) . . ?
O8 C44 C45 111.26(16) . . ?
C46 C44 C45 112.23(19) . . ?
C44 C45 H45A 109.5 . . ?
C44 C45 H45B 109.5 . . ?
H45A C45 H45B 109.5 . . ?
C44 C45 H45C 109.5 . . ?
H45A C45 H45C 109.5 . . ?
H45B C45 H45C 109.5 . . ?
C44 C46 H46A 109.5 . . ?
C44 C46 H46B 109.5 . . ?
H46A C46 H46B 109.5 . . ?
C44 C46 H46C 109.5 . . ?
H46A C46 H46C 109.5 . . ?
H46B C46 H46C 109.5 . . ?

loop_
_geom_bond_atom_site_label_1
_geom_bond_atom_site_label_2
_geom_bond_distance
_geom_bond_site_symmetry_2
_geom_bond_publ_flag
O1 C1 1.4587(19) . ?
O1 H1 0.8400 . ?
O2 C14 1.4360(19) . ?
O2 H2 0.8400 . ?
O3 C21 1.409(2) . ?
O3 C20 1.430(2) . ?
O4 C21 1.4383(18) . ?
O4 C3 1.4561(18) . ?
C1 C2 1.539(2) . ?
C1 C6 1.552(2) . ?
C1 C14 1.568(2) . ?
C2 C3 1.5304(19) . ?
C2 C11 1.553(2) . ?
C2 H2A 1.0000 . ?
C3 C4 1.521(2) . ?
C3 H3 1.0000 . ?
C4 C5 1.528(2) . ?
C4 C20 1.529(2) . ?
C4 H4 1.0000 . ?
C5 C6 1.544(2) . ?
C5 H5A 0.9900 . ?
C5 H5B 0.9900 . ?
C6 C7 1.552(2) . ?
C6 H6 1.0000 . ?
C7 C8 1.531(2) . ?
C7 C15 1.568(2) . ?
C7 H7 1.0000 . ?
C8 C9 1.540(2) . ?
C8 H8A 0.9900 . ?
C8 H8B 0.9900 . ?
C9 C10 1.537(3) . ?
C9 H9A 0.9900 . ?
C9 H9B 0.9900 . ?
C10 C18 1.530(2) . ?
C10 C11 1.552(2) . ?
C10 H10 1.0000 . ?
C11 C12 1.544(2) . ?
C11 H11 1.0000 . ?
C12 C13 1.523(2) . ?
C12 H12A 0.9900 . ?
C12 H12B 0.9900 . ?
C13 C14 1.528(2) . ?
C13 H13A 0.9900 . ?
C13 H13B 0.9900 . ?
C14 C19 1.524(2) . ?
C15 C16 1.523(3) . ?
C15 C17 1.524(3) . ?
C15 H15 1.0000 . ?
C16 H16A 0.9800 . ?
C16 H16B 0.9800 . ?
C16 H16C 0.9800 . ?
C17 H17A 0.9800 . ?
C17 H17B 0.9800 . ?
C17 H17C 0.9800 . ?
C18 H18A 0.9800 . ?
C18 H18B 0.9800 . ?
C18 H18C 0.9800 . ?
C19 H19A 0.9800 . ?
C19 H19B 0.9800 . ?
C19 H19C 0.9800 . ?
C20 H20A 0.9900 . ?
C20 H20B 0.9900 . ?
C21 C22 1.513(3) . ?
C21 C23 1.522(3) . ?
C22 H22A 0.9800 . ?
C22 H22B 0.9800 . ?
C22 H22C 0.9800 . ?
C23 H23A 0.9800 . ?
C23 H23B 0.9800 . ?
C23 H23C 0.9800 . ?
O5 C24 1.4565(19) . ?
O5 H5A 0.8400 . ?
O6 C37 1.440(2) . ?
O6 H6 0.8400 . ?
O7 C44 1.421(2) . ?
O7 C43 1.427(2) . ?
O8 C44 1.434(2) . ?
O8 C26 1.4582(19) . ?
C24 C25 1.548(2) . ?
C24 C29 1.553(2) . ?
C24 C37 1.576(2) . ?
C25 C26 1.532(2) . ?
C25 C34 1.548(2) . ?
C25 H25 1.0000 . ?
C26 C27 1.520(2) . ?
C26 H26 1.0000 . ?
C27 C43 1.519(2) . ?
C27 C28 1.529(2) . ?
C27 H27 1.0000 . ?
C28 C29 1.544(2) . ?
C28 H28A 0.9900 . ?
C28 H28B 0.9900 . ?
C29 C30 1.553(2) . ?
C29 H29 1.0000 . ?
C30 C31 1.538(2) . ?
C30 C38 1.561(3) . ?
C30 H30 1.0000 . ?
C31 C32 1.531(3) . ?
C31 H31A 0.9900 . ?
C31 H31B 0.9900 . ?
C32 C33 1.534(3) . ?
C32 H32A 0.9900 . ?
C32 H32B 0.9900 . ?
C33 C41 1.537(3) . ?
C33 C34 1.551(3) . ?
C33 H33 1.0000 . ?
C34 C35 1.542(2) . ?
C34 H34 1.0000 . ?
C35 C36 1.525(2) . ?
C35 H35A 0.9900 . ?
C35 H35B 0.9900 . ?
C36 C37 1.515(3) . ?
C36 H36A 0.9900 . ?
C36 H36B 0.9900 . ?
C37 C42 1.523(2) . ?
C38 C40 1.500(4) . ?
C38 C39 1.528(3) . ?
C38 H38 1.0000 . ?
C39 H39A 0.9800 . ?
C39 H39B 0.9800 . ?
C39 H39C 0.9800 . ?
C40 H40A 0.9800 . ?
C40 H40B 0.9800 . ?
C40 H40C 0.9800 . ?
C41 H41A 0.9800 . ?
C41 H41B 0.9800 . ?
C41 H41C 0.9800 . ?
C42 H42A 0.9800 . ?
C42 H42B 0.9800 . ?
C42 H42C 0.9800 . ?
C43 H43A 0.9900 . ?
C43 H43B 0.9900 . ?
C44 C46 1.508(3) . ?
C44 C45 1.510(3) . ?
C45 H45A 0.9800 . ?
C45 H45B 0.9800 . ?
C45 H45C 0.9800 . ?
C46 H46A 0.9800 . ?
C46 H46B 0.9800 . ?
C46 H46C 0.9800 . ?
